data_1575784
loop_
_publ_author_name
'Liang, Gang'
'Chen, De-Jian'
'Long, Zhu-Jun'
'Zhuo, Hao'
'Zhong, Xiao-Feng'
'Chen, Xiong-Hai'
'Shao, Huai-Yu'
'Mo, Zong-Wen'
'Chen, Xiao-Ming'

_publ_section_title
;
 Efficient capture of trace benzene vapor by metal-organic frameworks
 modified with macrocyclic pyridyl ligands.
;
_journal_issue 42
_journal_name_full 'Chemical science'
_journal_page_first 19867
_journal_page_last 19875
_journal_paper_doi 10.1039/d5sc05093f
_journal_volume 16
_journal_year 2025
_chemical_formula_moiety 'C71 H41 B3 Fe3 N3 O16'
_chemical_formula_sum 'C71 H41 B3 Fe3 N3 O16'
_chemical_formula_weight 1392.05
_space_group_crystal_system hexagonal
_space_group_IT_number 187
_space_group_name_Hall 'P -6 2'
_space_group_name_H-M_alt 'P -6 m 2'
_atom_sites_solution_hydrogens mixed
_atom_sites_solution_primary dual
_audit_creation_date 2025-01-20
_audit_creation_method
;
Olex2 1.3
(compiled 2020.11.12 svn.r5f609507 for OlexSys, GUI svn.r6408)
;
_audit_update_record
;
2025-02-15 deposited with the CCDC.	2025-09-16 downloaded from the CCDC.
;
_cell_angle_alpha 90
_cell_angle_beta 90
_cell_angle_gamma 120
_cell_formula_units_Z 1
_cell_length_a 19.3746(5)
_cell_length_b 19.3746(5)
_cell_length_c 11.6627(3)
_cell_measurement_reflns_used 6544
_cell_measurement_temperature 293(3)
_cell_measurement_theta_max 76.4160
_cell_measurement_theta_min 3.7810
_cell_volume 3791.36(17)
_computing_cell_refinement 'CrysAlisPro 1.171.42.94a (Rigaku OD, 2023)'
_computing_data_collection 'CrysAlisPro 1.171.42.94a (Rigaku OD, 2023)'
_computing_data_reduction 'CrysAlisPro 1.171.42.94a (Rigaku OD, 2023)'
_computing_molecular_graphics 'Olex2 1.3 (Dolomanov et al., 2009)'
_computing_publication_material 'Olex2 1.3 (Dolomanov et al., 2009)'
_computing_structure_refinement 'SHELXL 2018/3 (Sheldrick, 2015)'
_computing_structure_solution 'SHELXT 2018/2 (Sheldrick, 2018)'
_diffrn_ambient_environment air
_diffrn_ambient_temperature 293(3)
_diffrn_detector 'Hybrid Pixel Array Detector'
_diffrn_detector_area_resol_mean 10.0000
_diffrn_detector_type HyPix
_diffrn_measured_fraction_theta_full 0.993
_diffrn_measured_fraction_theta_max 0.941
_diffrn_measurement_details
;
List of Runs (angles in degrees, time in seconds):

  # Type    Start    End  Width  t~exp~   \w     \q     \k     \f   Frames
#--------------------------------------------------------------------------
  1  \w   -109.00 -55.00   0.50    1.91    --  -50.55-152.00 121.00  108
  2  \w    -79.00 -18.00   0.50    7.64    --  -90.00  89.00 -71.00  122
  3  \w    112.00 138.00   0.50    7.64    --  108.07  57.00-178.00   52
  4  \w    145.00 172.00   0.50    7.64    --  108.07  57.00-178.00   54
  5  \w   -106.00 -73.00   0.50    1.91    --  -50.55-125.00 -60.00   66
  6  \w    -26.00  20.00   0.50    1.91    --  -50.55  19.00 150.00   92
  7  \w    -18.00  15.00   0.50    1.91    --   50.55 -19.00-150.00   66
  8  \w    -85.00 -21.00   0.50    7.64    --  -90.00 125.00 -90.00  128
  9  \w    -61.00 -18.00   0.50    7.64    --  -90.00  57.00  90.00   86
 10  \w     40.00  66.00   0.50    7.64    --  108.07 -57.00-180.00   52
 11  \w    107.00 171.00   0.50    7.64    --  108.07  38.00-120.00  128
 12  \w     47.00 109.00   0.50    7.64    --  108.07-125.00 150.00  124
 13  \w     36.00  65.00   0.50    7.64    --  108.07 -57.00 150.00   58
 14  \w     41.00  66.00   0.50    7.64    --  108.07 -57.00-120.00   50
 15  \w     98.00 123.00   0.50    7.64    --  108.07 122.00   4.00   50
;
_diffrn_measurement_device 'four-circle diffractometer'
_diffrn_measurement_device_type 'XtaLAB Synergy, Dualflex, HyPix'
_diffrn_measurement_method '\w scans'
_diffrn_orient_matrix_type 'CrysAlisPro convention (1999,Acta A55,543-557)'
_diffrn_orient_matrix_UB_11 -0.0494262000
_diffrn_orient_matrix_UB_12 0.0241779000
_diffrn_orient_matrix_UB_13 0.0762410000
_diffrn_orient_matrix_UB_21 -0.0049721000
_diffrn_orient_matrix_UB_22 -0.0587600000
_diffrn_orient_matrix_UB_23 0.0930624000
_diffrn_orient_matrix_UB_31 0.0771446000
_diffrn_orient_matrix_UB_32 0.0662474000
_diffrn_orient_matrix_UB_33 0.0547470000
_diffrn_radiation_monochromator mirror
_diffrn_radiation_probe x-ray
_diffrn_radiation_type 'Cu K\a'
_diffrn_radiation_wavelength 1.54184
_diffrn_reflns_av_R_equivalents 0.0601
_diffrn_reflns_av_unetI/netI 0.0352
_diffrn_reflns_Laue_measured_fraction_full 0.993
_diffrn_reflns_Laue_measured_fraction_max 0.941
_diffrn_reflns_limit_h_max 24
_diffrn_reflns_limit_h_min -23
_diffrn_reflns_limit_k_max 23
_diffrn_reflns_limit_k_min -19
_diffrn_reflns_limit_l_max 14
_diffrn_reflns_limit_l_min -14
_diffrn_reflns_number 12115
_diffrn_reflns_point_group_measured_fraction_full 0.887
_diffrn_reflns_point_group_measured_fraction_max 0.830
_diffrn_reflns_theta_full 67.684
_diffrn_reflns_theta_max 78.439
_diffrn_reflns_theta_min 3.790
_diffrn_source 'micro-focus sealed X-ray tube'
_diffrn_source_type 'PhotonJet (Cu) X-ray Source'
_exptl_absorpt_coefficient_mu 2.530
_exptl_absorpt_correction_T_max 1.00000
_exptl_absorpt_correction_T_min 0.83857
_exptl_absorpt_correction_type multi-scan
_exptl_absorpt_process_details
;
CrysAlisPro 1.171.42.94a (Rigaku Oxford Diffraction, 2023)
Empirical absorption correction using spherical harmonics,
implemented in SCALE3 ABSPACK scaling algorithm.
;
_exptl_crystal_density_diffrn 0.610
_exptl_crystal_description block
_exptl_crystal_F_000 709
_exptl_crystal_size_max 0.2
_exptl_crystal_size_mid 0.2
_exptl_crystal_size_min 0.1
_refine_diff_density_max 0.749
_refine_diff_density_min -0.716
_refine_diff_density_rms 0.065
_refine_ls_abs_structure_details
;
 Refined as an inversion twin.
;
_refine_ls_abs_structure_Flack 0.274(19)
_refine_ls_extinction_method none
_refine_ls_goodness_of_fit_ref 1.146
_refine_ls_hydrogen_treatment constr
_refine_ls_matrix_type full
_refine_ls_number_parameters 122
_refine_ls_number_reflns 2591
_refine_ls_number_restraints 163
_refine_ls_restrained_S_all 1.139
_refine_ls_R_factor_all 0.0943
_refine_ls_R_factor_gt 0.0835
_refine_ls_shift/su_max 0.000
_refine_ls_shift/su_mean 0.000
_refine_ls_structure_factor_coef Fsqd
_refine_ls_weighting_details 'w=1/[\s^2^(Fo^2^)+(0.1818P)^2^+1.2253P] where P=(Fo^2^+2Fc^2^)/3'
_refine_ls_weighting_scheme calc
_refine_ls_wR_factor_gt 0.2474
_refine_ls_wR_factor_ref 0.2654
_reflns_Friedel_coverage 0.679
_reflns_Friedel_fraction_full 0.769
_reflns_Friedel_fraction_max 0.707
_reflns_number_gt 2216
_reflns_number_total 2591
_reflns_threshold_expression 'I > 2\s(I)'
_cod_data_source_file d5sc05093f2.cif
_cod_data_source_block WYU-102
_cod_depositor_comments 'Adding full bibliography for 1575776--1575784.cif.'
_cod_original_cell_volume 3791.4(2)
_cod_database_code 1575784
_shelx_shelxl_version_number 2018/3
_shelx_space_group_comment
;
The symmetry employed for this shelxl refinement is uniquely defined
by the following loop, which should always be used as a source of
symmetry information in preference to the above space-group names.
They are only intended as comments.
;
_shelx_estimated_absorpt_t_max 0.786
_shelx_estimated_absorpt_t_min 0.632
_reflns_odcompleteness_completeness 99.34
_reflns_odcompleteness_iscentric 1
_reflns_odcompleteness_theta 66.97
_olex2_refinement_description
;
1. Twinned data refinement
 Scales: 0.726(19)
 0.274(19)
2. Fixed Uiso
 At 1.2 times of:
  All C(H) groups
 At 1.5 times of:
  All O(H) groups
3. Restrained distances
 C4-N007
 1.4 with sigma of 0.02
 B8-C3
 1.4 with sigma of 0.02
 N007-C4
 1.4 with sigma of 0.02
 C3-C4
 2.5 with sigma of 0.02
 C2-C3
 1.4 with sigma of 0.02
 C2-C4
 1.4 with sigma of 0.02
 C2-N007
 2.5 with sigma of 0.02
4. Uiso/Uaniso restraints and constraints
All non-hydrogen atoms have similar U: within 2A with sigma of 0.001 and sigma
for terminal atoms of 3.8 within 2A
Uanis(O3) \\sim Ueq: with sigma of 0.01 and sigma for terminal atoms of 0.02
Uanis(C3) \\sim Ueq, Uanis(C2) \\sim Ueq: with sigma of 0.01 and sigma for
terminal atoms of 0.02
Uanis(C4) \\sim Ueq: with sigma of 0.01 and sigma for terminal atoms of 0.02
5. Others
 Fixed Sof: C1(0.5) H1(0.5) C0(0.5) H0(0.5) C5(0.5) H5(0.5) C6(0.5) H6(0.5)
 C4(0.25) H4(0.25) C2(0.25) H2(0.25) O3(0.25) H3(0.25)
6.a Riding coordinates:
 O3(H3)
6.b Ternary CH refined with riding coordinates:
 C003(H003)
6.c Aromatic/amide H refined with riding coordinates:
 C00B(H00B), C1(H1), C0(H0), C5(H5), C6(H6), C4(H4), C2(H2)
;
_smtbx_masks_void_probe_radius 1.2
_smtbx_masks_void_truncation_radius 1.2
_olex2_submission_special_instructions 'No special instructions were received'
_oxdiff_exptl_absorpt_empirical_details
;
Empirical correction (ABSPACK) includes:
- Absorption correction using spherical harmonics
- Frame scaling
;
_oxdiff_exptl_absorpt_empirical_full_max 1.959
_oxdiff_exptl_absorpt_empirical_full_min 0.719

loop_
_space_group_symop_operation_xyz
'x, y, z'
'-y, x-y, z'
'-x+y, -x, z'
'x, y, -z'
'-y, x-y, -z'
'-x+y, -x, -z'
'-y, -x, z'
'-x+y, y, z'
'x, x-y, z'
'-y, -x, -z'
'-x+y, y, -z'
'x, x-y, -z'

loop_
_atom_site_label
_atom_site_type_symbol
_atom_site_fract_x
_atom_site_fract_y
_atom_site_fract_z
_atom_site_U_iso_or_equiv
_atom_site_adp_type
_atom_site_occupancy
_atom_site_site_symmetry_order
_atom_site_calc_flag
_atom_site_refinement_flags_posn
_atom_site_refinement_flags_adp
_atom_site_refinement_flags_occupancy
_atom_site_disorder_assembly
_atom_site_disorder_group
Fe01 Fe 0.39023(5) 0.60977(5) 0.500000 0.0360(5) Uani 1 4 d S TU P . .
O002 O 0.333333 0.666667 0.500000 0.0362(9) Uani 1 12 d S TU P . .
C003 C 1.000000 1.000000 0.8903(13) 0.0455(13) Uani 1 6 d S TU P . .
H003 H 1.000000 1.000000 0.806266 0.055 Uiso 1 6 calc R U P . .
O004 O 0.4684(3) 0.6776(3) 0.6225(4) 0.0540(9) Uani 1 1 d . U . . .
C005 C 0.5655(6) 0.7827(3) 0.7337(7) 0.0517(9) Uani 1 2 d S TU P . .
C006 C 0.9166(5) 0.9583(3) 0.9410(7) 0.0458(11) Uani 1 2 d S TU P . .
N007 N 0.4536(4) 0.5464(4) 0.500000 0.067(2) Uani 1 4 d DS TU P . .
C008 C 0.7703(6) 0.8852(3) 0.9422(8) 0.0489(10) Uani 1 2 d S TU P . .
C009 C 0.6989(6) 0.8494(3) 0.8760(8) 0.0504(9) Uani 1 2 d S TU P . .
C00A C 0.4946(6) 0.7473(3) 0.6552(9) 0.0529(9) Uani 1 2 d S TU P A .
C00B C 0.8457(6) 0.9228(3) 0.8810(8) 0.0473(10) Uani 1 2 d S TU P . .
H00B H 0.846195 0.923097 0.801257 0.057 Uiso 1 2 calc R U P A .
C1 C 0.6092(9) 0.8656(9) 0.7447(13) 0.0515(10) Uani 0.5 1 d . U P A 2
H1 H 0.591895 0.898327 0.712768 0.062 Uiso 0.5 1 calc R U P A 2
C0 C 0.6839(8) 0.8982(9) 0.8093(11) 0.0513(10) Uani 0.5 1 d . U P A 2
H0 H 0.721169 0.952303 0.804879 0.062 Uiso 0.5 1 calc R U P A 2
C5 C 0.6517(9) 0.8815(9) 0.8651(12) 0.0513(10) Uani 0.5 1 d . U P A 1
H5 H 0.665140 0.928653 0.903491 0.062 Uiso 0.5 1 calc R U P A 1
C6 C 0.5838(9) 0.8462(9) 0.7983(12) 0.0515(10) Uani 0.5 1 d . U P A 1
H6 H 0.550000 0.867283 0.798544 0.062 Uiso 0.5 1 calc R U P A 1
C4 C 0.5359(10) 0.5818(11) 0.500000 0.068(2) Uani 0.5 2 d DS TU P . .
H4 H 0.565009 0.637195 0.500000 0.081 Uiso 0.5 2 calc R U P . .
C2 C 0.5790(12) 0.5419(11) 0.500000 0.069(2) Uani 0.5 2 d DS TU P . .
H2 H 0.634414 0.571425 0.500000 0.082 Uiso 0.5 2 calc R U P . .
C3 C 0.5413(4) 0.4587(4) 0.500000 0.070(2) Uani 1 4 d DS TU P . .
O3 O 0.5443(13) 0.3291(11) 0.500000 0.090(6) Uani 0.5 2 d S TU P . .
H3 H 0.495989 0.311020 0.500000 0.136 Uiso 0.5 2 d R U P . .
B8 B 0.5840(5) 0.4160(5) 0.500000 0.070(2) Uani 1 4 d DS TU P . .

loop_
_atom_site_aniso_label
_atom_site_aniso_U_11
_atom_site_aniso_U_22
_atom_site_aniso_U_33
_atom_site_aniso_U_23
_atom_site_aniso_U_13
_atom_site_aniso_U_12
Fe01 0.0276(6) 0.0276(6) 0.0529(8) 0.000 0.000 0.0137(7)
O002 0.0277(11) 0.0277(11) 0.0531(16) 0.000 0.000 0.0139(6)
C003 0.0419(17) 0.0419(17) 0.053(2) 0.000 0.000 0.0210(8)
O004 0.0453(18) 0.0477(16) 0.0695(18) -0.0070(13) -0.0152(15) 0.0236(13)
C005 0.0444(17) 0.0463(14) 0.0636(17) -0.0055(7) -0.0109(14) 0.0222(9)
C006 0.0417(17) 0.0427(16) 0.053(2) -0.0010(5) -0.0021(10) 0.0209(9)
N007 0.059(3) 0.059(3) 0.087(4) 0.000 0.000 0.033(3)
C008 0.0428(17) 0.0456(15) 0.0575(18) -0.0032(7) -0.0064(14) 0.0214(9)
C009 0.0434(17) 0.0462(14) 0.0606(18) -0.0043(7) -0.0085(14) 0.0217(9)
C00A 0.0448(17) 0.0470(15) 0.0661(18) -0.0065(7) -0.0130(15) 0.0224(9)
C00B 0.0422(17) 0.0442(15) 0.055(2) -0.0022(6) -0.0044(13) 0.0211(9)
C1 0.0445(18) 0.0462(14) 0.0626(18) -0.0053(10) -0.0099(15) 0.0217(11)
C0 0.0442(18) 0.0463(14) 0.0621(18) -0.0050(10) -0.0094(15) 0.0216(11)
C5 0.0442(18) 0.0464(14) 0.0619(18) -0.0050(10) -0.0094(15) 0.0217(11)
C6 0.0443(18) 0.0464(14) 0.0626(18) -0.0054(10) -0.0099(15) 0.0217(11)
C4 0.060(3) 0.060(3) 0.087(4) 0.000 0.000 0.033(3)
C2 0.060(3) 0.060(3) 0.088(4) 0.000 0.000 0.032(3)
C3 0.061(3) 0.061(3) 0.088(4) 0.000 0.000 0.031(3)
O3 0.096(13) 0.058(9) 0.134(14) 0.000 0.000 0.050(10)
B8 0.061(3) 0.061(3) 0.089(4) 0.000 0.000 0.031(3)

loop_
_atom_type_symbol
_atom_type_description
_atom_type_scat_dispersion_real
_atom_type_scat_dispersion_imag
_atom_type_scat_source
C C 0.0181 0.0091 'International Tables Vol C Tables 4.2.6.8 and 6.1.1.4'
H H 0.0000 0.0000 'International Tables Vol C Tables 4.2.6.8 and 6.1.1.4'
B B 0.0090 0.0039 'International Tables Vol C Tables 4.2.6.8 and 6.1.1.4'
Fe Fe -1.1336 3.1974 'International Tables Vol C Tables 4.2.6.8 and 6.1.1.4'
N N 0.0311 0.0180 'International Tables Vol C Tables 4.2.6.8 and 6.1.1.4'
O O 0.0492 0.0322 'International Tables Vol C Tables 4.2.6.8 and 6.1.1.4'

loop_
_geom_angle_atom_site_label_1
_geom_angle_atom_site_label_2
_geom_angle_atom_site_label_3
_geom_angle
_geom_angle_site_symmetry_1
_geom_angle_site_symmetry_3
_geom_angle_publ_flag
O002 Fe01 O004 94.92(16) . . ?
O002 Fe01 O004 94.92(16) . 10_666 ?
O002 Fe01 O004 94.92(16) . 4_556 ?
O002 Fe01 O004 94.92(16) . 7_665 ?
O002 Fe01 N007 180.00(5) . . ?
O004 Fe01 O004 170.2(3) . 10_666 ?
O004 Fe01 O004 90.1(3) . 4_556 ?
O004 Fe01 O004 90.1(3) 10_666 7_665 ?
O004 Fe01 O004 89.0(3) 4_556 10_666 ?
O004 Fe01 O004 89.0(3) . 7_665 ?
O004 Fe01 O004 170.2(3) 4_556 7_665 ?
O004 Fe01 N007 85.08(16) 4_556 . ?
O004 Fe01 N007 85.08(16) 7_665 . ?
O004 Fe01 N007 85.08(16) 10_666 . ?
O004 Fe01 N007 85.08(16) . . ?
Fe01 O002 Fe01 120.0 3_565 2_665 ?
Fe01 O002 Fe01 120.0 3_565 . ?
Fe01 O002 Fe01 120.0 2_665 . ?
C006 C003 H003 112.9 3_675 . ?
C006 C003 H003 112.9 . . ?
C006 C003 H003 112.9 2_765 . ?
C006 C003 C006 105.8(7) 3_675 2_765 ?
C006 C003 C006 105.8(7) . 3_675 ?
C006 C003 C006 105.8(7) . 2_765 ?
C00A O004 Fe01 133.8(5) . . ?
C1 C005 C00A 118.2(7) . . ?
C1 C005 C00A 118.2(7) 9_565 . ?
C6 C005 C00A 122.0(8) . . ?
C6 C005 C00A 122.0(8) 9_565 . ?
C6 C005 C1 32.6(7) 9_565 9_565 ?
C6 C005 C1 119.7(10) . 9_565 ?
C6 C005 C6 104.5(13) . 9_565 ?
C006 C006 C003 112.9(6) 4_557 . ?
C006 C006 C00B 120.5(5) 4_557 . ?
C00B C006 C003 126.6(9) . . ?
C4 N007 Fe01 124.6(9) 7_665 . ?
C4 N007 Fe01 124.6(9) . . ?
C4 N007 C4 110.8(18) . 7_665 ?
C008 C008 C009 122.8(6) 4_557 . ?
C008 C008 C00B 119.4(5) 4_557 . ?
C009 C008 C00B 117.8(8) . . ?
C0 C009 C008 117.6(7) 9_565 . ?
C0 C009 C008 117.6(7) . . ?
C0 C009 C0 106.3(12) 9_565 . ?
C5 C009 C008 123.1(7) 9_565 . ?
C5 C009 C008 123.1(7) . . ?
C5 C009 C0 118.7(10) . 9_565 ?
C5 C009 C0 36.4(7) 9_565 9_565 ?
C5 C009 C5 106.7(14) 9_565 . ?
O004 C00A O004 124.1(9) . 9_565 ?
O004 C00A C005 117.9(5) . . ?
O004 C00A C005 117.9(5) 9_565 . ?
C006 C00B C008 120.1(8) . . ?
C006 C00B H00B 120.0 . . ?
C008 C00B H00B 120.0 . . ?
C005 C1 H1 121.8 . . ?
C005 C1 C0 116.3(12) . . ?
C0 C1 H1 121.8 . . ?
C009 C0 C1 120.1(13) . . ?
C009 C0 H0 119.9 . . ?
C1 C0 H0 120.0 . . ?
C009 C5 H5 119.2 . . ?
C009 C5 C6 121.6(13) . . ?
C6 C5 H5 119.2 . . ?
C005 C6 C5 121.8(13) . . ?
C005 C6 H6 119.1 . . ?
C5 C6 H6 119.1 . . ?
N007 C4 H4 117.1 . . ?
N007 C4 C2 125.9(17) . . ?
C2 C4 H4 117.1 . . ?
C4 C2 H2 119.1 . . ?
C4 C2 C3 121.8(16) . . ?
C3 C2 H2 119.1 . . ?
C2 C3 C2 113.8(18) . 7_665 ?
C2 C3 B8 123.1(9) 7_665 . ?
C2 C3 B8 123.1(9) . . ?
B8 O3 H3 108.7 . . ?
C3 B8 O3 122.9(10) . 7_665 ?
C3 B8 O3 122.9(10) . . ?
O3 B8 O3 114(2) . 7_665 ?

loop_
_geom_bond_atom_site_label_1
_geom_bond_atom_site_label_2
_geom_bond_distance
_geom_bond_site_symmetry_2
_geom_bond_publ_flag
Fe01 O002 1.9095(16) . ?
Fe01 O004 2.018(4) 10_666 ?
Fe01 O004 2.018(4) 7_665 ?
Fe01 O004 2.018(4) . ?
Fe01 O004 2.018(4) 4_556 ?
Fe01 N007 2.127(14) . ?
C003 H003 0.9800 . ?
C003 C006 1.519(11) 3_675 ?
C003 C006 1.519(11) . ?
C003 C006 1.519(11) 2_765 ?
O004 C00A 1.241(7) . ?
C005 C00A 1.501(13) . ?
C005 C1 1.398(15) 9_565 ?
C005 C1 1.398(15) . ?
C005 C6 1.330(15) . ?
C005 C6 1.330(15) 9_565 ?
C006 C006 1.376(17) 4_557 ?
C006 C00B 1.381(13) . ?
N007 C4 1.385(15) 7_665 ?
N007 C4 1.385(15) . ?
C008 C008 1.348(19) 4_557 ?
C008 C009 1.426(13) . ?
C008 C00B 1.452(13) . ?
C009 C0 1.362(15) . ?
C009 C0 1.362(15) 9_565 ?
C009 C5 1.344(15) 9_565 ?
C009 C5 1.343(15) . ?
C00B H00B 0.9300 . ?
C1 H1 0.9300 . ?
C1 C0 1.466(18) . ?
C0 H0 0.9300 . ?
C5 H5 0.9300 . ?
C5 C6 1.380(18) . ?
C6 H6 0.9300 . ?
C4 H4 0.9300 . ?
C4 C2 1.393(18) . ?
C2 H2 0.9300 . ?
C2 C3 1.399(18) . ?
C3 B8 1.430(19) . ?
O3 H3 0.8197 . ?
O3 B8 1.46(2) . ?

loop_
_geom_torsion_atom_site_label_1
_geom_torsion_atom_site_label_2
_geom_torsion_atom_site_label_3
_geom_torsion_atom_site_label_4
_geom_torsion
_geom_torsion_site_symmetry_1
_geom_torsion_site_symmetry_2
_geom_torsion_site_symmetry_3
_geom_torsion_site_symmetry_4
_geom_torsion_publ_flag
Fe01 O004 C00A O004 8.6(17) . . . 9_565 ?
Fe01 O004 C00A C005 -167.5(6) . . . . ?
Fe01 N007 C4 C2 180.0 . . . . ?
C003 C006 C00B C008 180.000(2) . . . . ?
C005 C1 C0 C009 -15(2) . . . . ?
C006 C003 C006 C006 56.0(7) 2_765 . . 4_557 ?
C006 C003 C006 C006 -56.0(7) 3_675 . . 4_557 ?
C006 C003 C006 C00B -124.0(7) 2_765 . . . ?
C006 C003 C006 C00B 124.0(7) 3_675 . . . ?
C006 C006 C00B C008 -0.001(4) 4_557 . . . ?
N007 C4 C2 C3 0.0 . . . . ?
C008 C008 C009 C0 115.4(10) 4_557 . . . ?
C008 C008 C009 C0 -115.4(10) 4_557 . . 9_565 ?
C008 C008 C009 C5 -73.4(11) 4_557 . . 9_565 ?
C008 C008 C009 C5 73.4(11) 4_557 . . . ?
C008 C008 C00B C006 0.000(3) 4_557 . . . ?
C008 C009 C0 C1 -176.4(11) . . . . ?
C008 C009 C5 C6 178.6(12) . . . . ?
C009 C008 C00B C006 180.000(3) . . . . ?
C009 C5 C6 C005 -6(2) . . . . ?
C00A C005 C1 C0 -171.9(11) . . . . ?
C00A C005 C6 C5 -176.0(12) . . . . ?
C00B C008 C009 C0 -64.6(9) . . . . ?
C00B C008 C009 C0 64.6(10) . . . 9_565 ?
C00B C008 C009 C5 106.6(11) . . . 9_565 ?
C00B C008 C009 C5 -106.6(11) . . . . ?
C1 C005 C00A O004 14.5(16) 9_565 . . . ?
C1 C005 C00A O004 161.9(11) . . . . ?
C1 C005 C00A O004 -161.9(11) 9_565 . . 9_565 ?
C1 C005 C00A O004 -14.5(16) . . . 9_565 ?
C1 C005 C1 C0 -24(2) 9_565 . . . ?
C0 C009 C0 C1 49(2) 9_565 . . . ?
C5 C009 C5 C6 -30(2) 9_565 . . . ?
C6 C005 C00A O004 -23.1(16) 9_565 . . . ?
C6 C005 C00A O004 160.5(11) 9_565 . . 9_565 ?
C6 C005 C00A O004 -160.5(11) . . . . ?
C6 C005 C00A O004 23.1(16) . . . 9_565 ?
C6 C005 C6 C5 40(2) 9_565 . . . ?
C4 N007 C4 C2 0.0 7_665 . . . ?
C4 C2 C3 C2 0.0 . . . 7_665 ?
C4 C2 C3 B8 180.0 . . . . ?
C2 C3 B8 O3 180.0 7_665 . . 7_665 ?
C2 C3 B8 O3 0.0 . . . 7_665 ?
C2 C3 B8 O3 0.0 7_665 . . . ?
C2 C3 B8 O3 180.0 . . . . ?

loop_
_twin_individual_id
_twin_individual_mass_fraction_refined
1 0.726(19)
2 0.274(19)

loop_
_smtbx_masks_void_nr
_smtbx_masks_void_average_x
_smtbx_masks_void_average_y
_smtbx_masks_void_average_z
_smtbx_masks_void_volume
_smtbx_masks_void_count_electrons
_smtbx_masks_void_content
1 -0.606 -0.461 -0.835 2441.6 331.7 ?
